data_7206066
loop_
_publ_author_name
'Okamoto, Toshihiro'
'Jiang, Ying'
'Becerril, Hector A.'
'Hong, Sanghyun'
'Senatore, Michelle L.'
'Tang, Ming L.'
'Toney, Michael F.'
'Siegrist, Theo'
'Bao, Zhenan'

_publ_section_title
;
 Synthesis of regioregular pentacene-containing conjugated polymers
;
_journal_issue 20
_journal_name_full 'Journal of Materials Chemistry'
_journal_page_first 7078
_journal_paper_doi 10.1039/c1jm10643k
_journal_volume 21
_journal_year 2011
_chemical_formula_moiety 'C44 H52 Br2 Si2'
_chemical_formula_sum 'C44 H52 Br2 Si2'
_chemical_formula_weight 796.88
_space_group_IT_number 2
_symmetry_cell_setting triclinic
_symmetry_space_group_name_Hall '-P 1'
_symmetry_space_group_name_H-M 'P -1'
_atom_sites_solution_hydrogens geom
_atom_sites_solution_primary direct
_audit_creation_date 07-08-27
_audit_creation_method CRYSTALS_ver_12.84
_cell_angle_alpha 95.665(10)
_cell_angle_beta 98.824(10)
_cell_angle_gamma 103.551(10)
_cell_formula_units_Z 2
_cell_length_a 8.5917(5)
_cell_length_b 14.2392(14)
_cell_length_c 17.7698(16)
_cell_measurement_reflns_used 0
_cell_measurement_temperature 150
_cell_measurement_theta_max 0
_cell_measurement_theta_min 0
_cell_volume 2067.8(3)
_computing_cell_refinement 'CrysAlis RED, (Oxford Diffraction, 2002)'
_computing_data_collection 'Xcalibur, (Oxford Diffraction, 2002)'
_computing_data_reduction 'CrysAlis RED, (Oxford Diffraction, 2002)'
_computing_molecular_graphics 'CAMERON (Watkin et al., 1996)'
_computing_publication_material 'CRYSTALS (Betteridge et al., 2003)'
_computing_structure_refinement 'CRYSTALS (Betteridge et al., 2003)'
_computing_structure_solution 'USER DEFINED STRUCTURE SOLUTION'
_diffrn_ambient_temperature 150
_diffrn_measured_fraction_theta_full 0.975
_diffrn_measured_fraction_theta_max 0.855
_diffrn_measurement_device_type 'Oxford Diffraction XCALIBUR'
_diffrn_measurement_method \w
_diffrn_radiation_monochromator graphite
_diffrn_radiation_type 'Mo K\a'
_diffrn_radiation_wavelength 0.71073
_diffrn_reflns_av_R_equivalents 0.042
_diffrn_reflns_limit_h_max 12
_diffrn_reflns_limit_h_min -8
_diffrn_reflns_limit_k_max 21
_diffrn_reflns_limit_k_min -21
_diffrn_reflns_limit_l_max 26
_diffrn_reflns_limit_l_min -26
_diffrn_reflns_number 31889
_diffrn_reflns_theta_full 25.137
_diffrn_reflns_theta_max 33.075
_diffrn_reflns_theta_min 2.480
_exptl_absorpt_coefficient_mu 2.046
_exptl_absorpt_correction_T_max 1.00
_exptl_absorpt_correction_T_min 0.91
_exptl_absorpt_correction_type gaussian
_exptl_absorpt_process_details '(North et al., 1968)'
_exptl_crystal_density_diffrn 1.280
_exptl_crystal_F_000 828
_exptl_crystal_size_max 0.15
_exptl_crystal_size_mid 0.13
_exptl_crystal_size_min 0.04
_refine_diff_density_max 1.37
_refine_diff_density_min -1.00
_refine_ls_extinction_method None
_refine_ls_goodness_of_fit_ref 0.7655
_refine_ls_hydrogen_treatment noref
_refine_ls_matrix_type full
_refine_ls_number_parameters 433
_refine_ls_number_reflns 9954
_refine_ls_number_restraints 0
_refine_ls_R_factor_all 0.0720
_refine_ls_R_factor_gt 0.0417
_refine_ls_shift/su_max 0.000597
_refine_ls_structure_factor_coef Fsqd
_refine_ls_weighting_details
;
Method= Modified Sheldrick
w=1/[\s^2^(F^2^) + ( 0.07P)^2^ + 0.00P]
,where P=(max(Fo^2^,0) + 2Fc^2^)/3
;
_refine_ls_weighting_scheme calc
_refine_ls_wR_factor_all 0.1088
_refine_ls_wR_factor_gt 0.1037
_refine_ls_wR_factor_ref 0.1088
_reflns_limit_h_max 12
_reflns_limit_h_min -12
_reflns_limit_k_max 21
_reflns_limit_k_min -21
_reflns_limit_l_max 26
_reflns_limit_l_min 0
_reflns_number_gt 5761
_reflns_number_total 13406
_reflns_threshold_expression I>2.0\s(I)
_oxford_diffrn_Wilson_B_factor 0.00
_oxford_diffrn_Wilson_scale 0.00
_oxford_refine_ls_scale 1.029(2)
_oxford_structure_analysis_title CRYSTALS_cif
_cod_data_source_file c1jm10643k.txt
_cod_data_source_block 2,10-TIPS-Br-pentacene_150K
_cod_depositor_comments
;
The following automatic conversions were performed:
'_symmetry_cell_setting' value 'Triclinic' changed to 'triclinic'
according to '/home/saulius/struct/CIF-dictionaries/cif_core.dic'
dictionary named 'cif_core.dic' version 2.4.1 from 2010-06-29.

Automatic conversion script
Id: cif_fix_enum 1555 2011-01-17 13:19:09Z saulius 

2018-01-21
Z value and formula fixed to values more according to usual
chemical conventions.                 miguel
;
_cod_original_formula_weight 199.22
_cod_original_formula_moiety 'C11 H13 Br0.50 Si0.50'
_cod_original_formula_units_Z 8
_cod_original_sg_symbol_H-M 'P -1 '
_cod_original_formula_sum 'C11 H13 Br0.50 Si0.50'
_cod_database_code 7206066

loop_
_symmetry_equiv_pos_as_xyz
x,y,z
-x,-y,-z

loop_
_atom_site_label
_atom_site_type_symbol
_atom_site_fract_x
_atom_site_fract_y
_atom_site_fract_z
_atom_site_U_iso_or_equiv
_atom_site_occupancy
_atom_site_adp_type
_atom_site_refinement_flags_posn
_atom_site_refinement_flags_adp
_atom_site_refinement_flags_occupancy
_atom_site_disorder_assembly
_atom_site_disorder_group
_atom_site_attached_hydrogens
C1 C -0.1478(3) 0.22239(19) 0.42545(15) 0.0243 1.0000 Uani . . . . . .
C2 C -0.1007(3) 0.22031(19) 0.50661(15) 0.0254 1.0000 Uani . . . . . .
C3 C 0.0656(3) 0.25398(19) 0.54135(15) 0.0260 1.0000 Uani . . . . . .
C4 C 0.1855(3) 0.29350(19) 0.49855(15) 0.0246 1.0000 Uani . . . . . .
C5 C 0.1373(3) 0.29690(19) 0.41755(15) 0.0249 1.0000 Uani . . . . . .
C6 C -0.0286(3) 0.2595(2) 0.38200(15) 0.0261 1.0000 Uani . . . . . .
C7 C -0.0756(3) 0.25628(19) 0.30103(16) 0.0259 1.0000 Uani . . . . . .
C8 C -0.1195(3) 0.2518(2) 0.23288(16) 0.0288 1.0000 Uani . . . . . .
Si9 Si -0.19485(10) 0.24354(6) 0.12975(4) 0.0299 1.0000 Uani . . . . . .
C10 C -0.4222(4) 0.2213(2) 0.11577(18) 0.0399 1.0000 Uani . . . . . .
C11 C -0.5039(4) 0.1257(3) 0.1426(3) 0.0627 1.0000 Uani . . . . . .
C12 C -0.4728(5) 0.3060(3) 0.1570(3) 0.0691 1.0000 Uani . . . . . .
C13 C -0.1427(4) 0.1334(3) 0.0823(2) 0.0538 1.0000 Uani . . . . . .
C14 C 0.0303(6) 0.1344(4) 0.0971(3) 0.1033 1.0000 Uani . . . . . .
C15 C -0.2203(5) 0.1029(3) -0.0020(2) 0.0688 1.0000 Uani . . . . . .
C16 C -0.1038(5) 0.3652(3) 0.1008(2) 0.0522 1.0000 Uani . . . . . .
C17 C 0.0772(6) 0.4005(4) 0.1229(3) 0.0904 1.0000 Uani . . . . . .
C18 C -0.1653(6) 0.3697(3) 0.0154(2) 0.0738 1.0000 Uani . . . . . .
C19 C 0.2582(3) 0.3369(2) 0.37602(15) 0.0276 1.0000 Uani . . . . . .
C20 C 0.4206(3) 0.37235(19) 0.41001(15) 0.0262 1.0000 Uani . . . . . .
C21 C 0.4678(3) 0.3670(2) 0.49086(15) 0.0269 1.0000 Uani . . . . . .
C22 C 0.3510(3) 0.3292(2) 0.53221(15) 0.0268 1.0000 Uani . . . . . .
C23 C 0.6380(4) 0.4019(2) 0.52395(16) 0.0322 1.0000 Uani . . . . . .
C24 C 0.7507(3) 0.4382(2) 0.48302(17) 0.0321 1.0000 Uani . . . . . .
C25 C 0.7009(3) 0.4439(2) 0.40377(17) 0.0293 1.0000 Uani . . . . . .
C26 C 0.5425(4) 0.4126(2) 0.36825(16) 0.0298 1.0000 Uani . . . . . .
Br27 Br 0.86375(4) 0.49622(2) 0.347492(19) 0.0380 1.0000 Uani . . . . . .
C28 C 0.1126(3) 0.2497(2) 0.62118(15) 0.0259 1.0000 Uani . . . . . .
C29 C 0.1480(4) 0.2461(2) 0.68872(16) 0.0312 1.0000 Uani . . . . . .
Si30 Si 0.19095(12) 0.25181(7) 0.79376(5) 0.0384 1.0000 Uani . . . . . .
C31 C 0.3158(5) 0.3796(3) 0.8325(2) 0.0515 1.0000 Uani . . . . . .
C32 C 0.3396(7) 0.4039(3) 0.9207(2) 0.0876 1.0000 Uani . . . . . .
C33 C 0.4754(5) 0.4049(3) 0.8043(3) 0.0824 1.0000 Uani . . . . . .
C34 C -0.0102(5) 0.2297(3) 0.82602(19) 0.0579 1.0000 Uani . . . . . .
C35 C -0.0993(6) 0.3088(4) 0.8057(3) 0.0892 1.0000 Uani . . . . . .
C36 C -0.1227(6) 0.1292(4) 0.7943(2) 0.0855 1.0000 Uani . . . . . .
C37 C 0.2998(7) 0.1562(3) 0.8187(2) 0.0801 1.0000 Uani . . . . . .
C39 C 0.3208(7) 0.1441(3) 0.9018(2) 0.0888 1.0000 Uani . . . . . .
C40 C -0.2223(4) 0.1835(2) 0.54825(15) 0.0279 1.0000 Uani . . . . . .
C41 C -0.3852(4) 0.1500(2) 0.51480(16) 0.0287 1.0000 Uani . . . . . .
C42 C -0.4316(3) 0.1517(2) 0.43336(16) 0.0281 1.0000 Uani . . . . . .
C43 C -0.3136(3) 0.1875(2) 0.39145(15) 0.0279 1.0000 Uani . . . . . .
C44 C -0.6010(3) 0.1147(2) 0.39852(17) 0.0309 1.0000 Uani . . . . . .
C45 C -0.7104(3) 0.0796(2) 0.44134(18) 0.0317 1.0000 Uani . . . . . .
C46 C -0.6672(4) 0.0773(2) 0.52206(18) 0.0358 1.0000 Uani . . . . . .
C47 C -0.5101(4) 0.1123(2) 0.55612(17) 0.0344 1.0000 Uani . . . . . .
Br48 Br -0.93234(4) 0.02885(2) 0.39439(2) 0.0425 1.0000 Uani . . . . . .
C9 C 0.3279(10) 0.0928(6) 0.7632(3) 0.1612 1.0000 Uani . . . . . .
H101 H -0.4655 0.2164 0.0619 0.0572 1.0000 Uiso . . . . . .
H111 H -0.6171 0.1142 0.1366 0.1050 1.0000 Uiso . . . . . .
H112 H -0.4580 0.1200 0.1947 0.1051 1.0000 Uiso . . . . . .
H113 H -0.4823 0.0726 0.1103 0.1044 1.0000 Uiso . . . . . .
H121 H -0.5867 0.2945 0.1476 0.1222 1.0000 Uiso . . . . . .
H122 H -0.4338 0.3135 0.2108 0.1227 1.0000 Uiso . . . . . .
H123 H -0.4245 0.3640 0.1380 0.1228 1.0000 Uiso . . . . . .
H131 H -0.1952 0.0801 0.1096 0.0789 1.0000 Uiso . . . . . .
H151 H -0.2023 0.0422 -0.0216 0.1238 1.0000 Uiso . . . . . .
H152 H -0.3355 0.0972 -0.0082 0.1237 1.0000 Uiso . . . . . .
H153 H -0.1751 0.1532 -0.0309 0.1239 1.0000 Uiso . . . . . .
H161 H -0.1447 0.4149 0.1309 0.0774 1.0000 Uiso . . . . . .
H171 H 0.1161 0.4657 0.1114 0.1466 1.0000 Uiso . . . . . .
H172 H 0.1124 0.4045 0.1785 0.1468 1.0000 Uiso . . . . . .
H173 H 0.1289 0.3571 0.0968 0.1470 1.0000 Uiso . . . . . .
H181 H -0.1332 0.4360 0.0056 0.1348 1.0000 Uiso . . . . . .
H182 H -0.2819 0.3486 0.0031 0.1347 1.0000 Uiso . . . . . .
H183 H -0.1160 0.3305 -0.0159 0.1349 1.0000 Uiso . . . . . .
H191 H 0.2257 0.3389 0.3240 0.0390 1.0000 Uiso . . . . . .
H221 H 0.3811 0.3259 0.5845 0.0385 1.0000 Uiso . . . . . .
H231 H 0.6695 0.3992 0.5776 0.0438 1.0000 Uiso . . . . . .
H241 H 0.8657 0.4606 0.5074 0.0446 1.0000 Uiso . . . . . .
H261 H 0.5154 0.4167 0.3164 0.0427 1.0000 Uiso . . . . . .
H311 H 0.2527 0.4218 0.8106 0.0715 1.0000 Uiso . . . . . .
H321 H 0.3838 0.4708 0.9368 0.1498 1.0000 Uiso . . . . . .
H322 H 0.2376 0.3829 0.9383 0.1497 1.0000 Uiso . . . . . .
H323 H 0.4132 0.3704 0.9444 0.1495 1.0000 Uiso . . . . . .
H331 H 0.5320 0.4719 0.8230 0.1356 1.0000 Uiso . . . . . .
H332 H 0.5446 0.3673 0.8234 0.1359 1.0000 Uiso . . . . . .
H333 H 0.4615 0.3993 0.7494 0.1356 1.0000 Uiso . . . . . .
H341 H 0.0112 0.2370 0.8817 0.0847 1.0000 Uiso . . . . . .
H351 H -0.2000 0.2957 0.8241 0.1615 1.0000 Uiso . . . . . .
H352 H -0.0331 0.3703 0.8292 0.1618 1.0000 Uiso . . . . . .
H353 H -0.1224 0.3077 0.7508 0.1614 1.0000 Uiso . . . . . .
H361 H -0.2221 0.1168 0.8124 0.1409 1.0000 Uiso . . . . . .
H362 H -0.0701 0.0768 0.8104 0.1410 1.0000 Uiso . . . . . .
H363 H -0.1480 0.1159 0.7392 0.1406 1.0000 Uiso . . . . . .
H391 H 0.3927 0.1019 0.9134 0.1468 1.0000 Uiso . . . . . .
H392 H 0.3661 0.2036 0.9344 0.1468 1.0000 Uiso . . . . . .
H393 H 0.2179 0.1149 0.9136 0.1470 1.0000 Uiso . . . . . .
H401 H -0.1927 0.1832 0.6012 0.0411 1.0000 Uiso . . . . . .
H431 H -0.3434 0.1875 0.3392 0.0405 1.0000 Uiso . . . . . .
H441 H -0.6332 0.1145 0.3449 0.0455 1.0000 Uiso . . . . . .
H461 H -0.7574 0.0502 0.5508 0.0532 1.0000 Uiso . . . . . .
H471 H -0.4824 0.1122 0.6099 0.0513 1.0000 Uiso . . . . . .
H141 H 0.0766 0.1536 0.1546 0.1192 1.0000 Uiso . . . . . .
H142 H 0.0922 0.1837 0.0692 0.1192 1.0000 Uiso . . . . . .
H143 H 0.0467 0.0688 0.0812 0.1192 1.0000 Uiso . . . . . .
H91 H 0.3122 0.1199 0.7120 0.2163 1.0000 Uiso . . . . . .
H92 H 0.4417 0.0855 0.7737 0.2163 1.0000 Uiso . . . . . .
H93 H 0.2483 0.0298 0.7590 0.2163 1.0000 Uiso . . . . . .
H371 H 0.4176 0.2029 0.8241 0.1091 1.0000 Uiso . . . . . .

loop_
_atom_site_aniso_label
_atom_site_aniso_U_11
_atom_site_aniso_U_22
_atom_site_aniso_U_33
_atom_site_aniso_U_23
_atom_site_aniso_U_13
_atom_site_aniso_U_12
C1 0.0299(14) 0.0216(13) 0.0225(14) 0.0003(11) 0.0032(11) 0.0112(11)
C2 0.0388(16) 0.0210(13) 0.0192(14) 0.0015(11) 0.0041(12) 0.0146(12)
C3 0.0375(16) 0.0236(14) 0.0177(14) 0.0006(11) 0.0024(11) 0.0122(12)
C4 0.0368(15) 0.0221(14) 0.0159(13) 0.0000(11) 0.0026(11) 0.0119(12)
C5 0.0357(15) 0.0225(14) 0.0161(13) 0.0000(11) -0.0005(11) 0.0112(12)
C6 0.0371(15) 0.0243(14) 0.0184(14) 0.0028(11) 0.0044(12) 0.0112(12)
C7 0.0286(14) 0.0247(14) 0.0230(15) 0.0019(11) 0.0036(12) 0.0052(11)
C8 0.0322(15) 0.0276(15) 0.0247(15) 0.0043(12) 0.0044(12) 0.0043(12)
Si9 0.0364(4) 0.0369(5) 0.0154(4) 0.0019(3) -0.0004(3) 0.0116(4)
C10 0.0379(17) 0.046(2) 0.0316(17) -0.0053(15) -0.0053(14) 0.0154(15)
C11 0.040(2) 0.060(3) 0.074(3) -0.006(2) 0.0029(19) -0.0033(18)
C12 0.051(2) 0.066(3) 0.092(3) -0.010(2) 0.009(2) 0.028(2)
C13 0.054(2) 0.067(3) 0.039(2) -0.0168(18) -0.0023(17) 0.0290(19)
C14 0.065(3) 0.124(5) 0.112(4) -0.053(4) -0.009(3) 0.050(3)
C15 0.089(3) 0.081(3) 0.033(2) -0.024(2) 0.002(2) 0.036(3)
C16 0.060(2) 0.058(2) 0.039(2) 0.0239(17) 0.0022(17) 0.0113(19)
C17 0.076(3) 0.085(3) 0.098(4) 0.050(3) 0.005(3) -0.013(3)
C18 0.094(3) 0.088(3) 0.044(2) 0.039(2) 0.008(2) 0.024(3)
C19 0.0389(16) 0.0291(15) 0.0156(14) 0.0025(11) 0.0026(12) 0.0118(13)
C20 0.0335(15) 0.0228(14) 0.0217(14) 0.0002(11) 0.0014(12) 0.0094(12)
C21 0.0361(15) 0.0237(14) 0.0208(14) -0.0003(11) 0.0006(12) 0.0115(12)
C22 0.0368(16) 0.0251(14) 0.0172(14) -0.0010(11) -0.0018(12) 0.0115(12)
C23 0.0412(17) 0.0285(15) 0.0242(15) -0.0003(12) -0.0024(13) 0.0108(13)
C24 0.0308(15) 0.0309(16) 0.0314(16) 0.0021(13) -0.0019(13) 0.0073(13)
C25 0.0327(15) 0.0241(14) 0.0320(16) 0.0033(12) 0.0076(13) 0.0082(12)
C26 0.0393(16) 0.0261(15) 0.0241(15) 0.0023(12) 0.0043(12) 0.0102(13)
Br27 0.03936(18) 0.03339(18) 0.03976(19) 0.00539(14) 0.00924(14) 0.00459(14)
C28 0.0316(15) 0.0267(14) 0.0198(14) -0.0001(11) 0.0028(11) 0.0110(12)
C29 0.0391(16) 0.0311(16) 0.0229(15) 0.0036(12) 0.0030(13) 0.0099(13)
Si30 0.0543(5) 0.0463(5) 0.0157(4) 0.0040(4) -0.0014(4) 0.0201(4)
C31 0.064(2) 0.050(2) 0.0348(19) -0.0044(16) -0.0152(17) 0.0240(19)
C32 0.153(5) 0.062(3) 0.036(2) -0.014(2) -0.027(3) 0.041(3)
C33 0.063(3) 0.062(3) 0.103(4) -0.011(3) -0.003(3) 0.000(2)
C34 0.063(2) 0.088(3) 0.0201(17) 0.0023(18) 0.0113(16) 0.014(2)
C35 0.081(3) 0.139(5) 0.064(3) 0.002(3) 0.021(3) 0.059(3)
C36 0.078(3) 0.119(4) 0.044(2) 0.011(3) 0.017(2) -0.009(3)
C37 0.146(5) 0.070(3) 0.040(2) 0.013(2) 0.001(3) 0.065(3)
C39 0.138(5) 0.067(3) 0.046(3) 0.013(2) -0.037(3) 0.029(3)
C40 0.0411(17) 0.0252(14) 0.0200(14) 0.0037(11) 0.0037(12) 0.0146(13)
C41 0.0413(17) 0.0257(15) 0.0226(15) 0.0041(12) 0.0082(13) 0.0137(13)
C42 0.0331(15) 0.0244(14) 0.0279(15) 0.0010(12) 0.0040(12) 0.0116(12)
C43 0.0381(16) 0.0275(15) 0.0197(14) 0.0042(11) 0.0029(12) 0.0130(13)
C44 0.0339(16) 0.0294(15) 0.0305(16) 0.0035(13) 0.0040(13) 0.0115(13)
C45 0.0288(15) 0.0255(15) 0.0397(18) 0.0000(13) 0.0052(13) 0.0074(12)
C46 0.0399(17) 0.0314(16) 0.0398(19) 0.0062(14) 0.0149(15) 0.0113(14)
C47 0.0463(19) 0.0318(16) 0.0298(17) 0.0060(13) 0.0120(14) 0.0149(14)
Br48 0.03630(18) 0.03775(19) 0.0519(2) 0.00379(15) 0.00857(15) 0.00683(14)
C9 0.266(9) 0.223(8) 0.074(4) 0.038(5) 0.023(5) 0.215(8)

loop_
_atom_type_symbol
_atom_type_scat_dispersion_real
_atom_type_scat_dispersion_imag
_atom_type_scat_Cromer_Mann_a1
_atom_type_scat_Cromer_Mann_b1
_atom_type_scat_Cromer_Mann_a2
_atom_type_scat_Cromer_Mann_b2
_atom_type_scat_Cromer_Mann_a3
_atom_type_scat_Cromer_Mann_b3
_atom_type_scat_Cromer_Mann_a4
_atom_type_scat_Cromer_Mann_b4
_atom_type_scat_Cromer_Mann_c
_atom_type_scat_source
C 0.0033 0.0016 2.3100 20.8439 1.0200 10.2075 1.5886 0.5687 0.8650 51.6512 0.2156 'International Tables Vol C 4.2.6.8 and 6.1.1.4'
H 0.0000 0.0000 0.4930 10.5109 0.3229 26.1257 0.1402 3.1424 0.0408 57.7998 0.0030 'International Tables Vol C 4.2.6.8 and 6.1.1.4'
Br -0.2901 2.4595 17.1789 2.1723 5.2358 16.5796 5.6377 0.2609 3.9851 41.4328 2.9557 'International Tables Vol C 4.2.6.8 and 6.1.1.4'
Si 0.0817 0.0704 6.2915 2.4386 3.0353 32.3337 1.9891 0.6785 1.5410 81.6937 1.1407 'International Tables Vol C 4.2.6.8 and 6.1.1.4'

loop_
_geom_angle_atom_site_label_1
_geom_angle_site_symmetry_1
_geom_angle_atom_site_label_2
_geom_angle_site_symmetry_2
_geom_angle_atom_site_label_3
_geom_angle_site_symmetry_3
_geom_angle
_geom_angle_publ_flag
C2 . C1 . C6 . 119.9(2) yes
C2 . C1 . C43 . 118.6(2) yes
C6 . C1 . C43 . 121.5(2) yes
C1 . C2 . C3 . 119.3(2) yes
C1 . C2 . C40 . 118.5(3) yes
C3 . C2 . C40 . 122.3(2) yes
C2 . C3 . C4 . 121.2(2) yes
C2 . C3 . C28 . 119.2(3) yes
C4 . C3 . C28 . 119.6(2) yes
C3 . C4 . C5 . 119.3(2) yes
C3 . C4 . C22 . 122.2(2) yes
C5 . C4 . C22 . 118.5(2) yes
C4 . C5 . C6 . 119.5(2) yes
C4 . C5 . C19 . 118.4(2) yes
C6 . C5 . C19 . 122.0(2) yes
C5 . C6 . C1 . 120.8(2) yes
C5 . C6 . C7 . 120.0(2) yes
C1 . C6 . C7 . 119.2(2) yes
C6 . C7 . C8 . 178.1(3) yes
C7 . C8 . Si9 . 177.7(3) yes
C8 . Si9 . C10 . 107.29(14) yes
C8 . Si9 . C13 . 106.20(15) yes
C10 . Si9 . C13 . 109.05(15) yes
C8 . Si9 . C16 . 106.75(15) yes
C10 . Si9 . C16 . 109.78(16) yes
C13 . Si9 . C16 . 117.28(18) yes
Si9 . C10 . C11 . 112.6(2) yes
Si9 . C10 . C12 . 111.6(2) yes
C11 . C10 . C12 . 109.2(3) yes
Si9 . C10 . H101 . 109.2 no
C11 . C10 . H101 . 107.0 no
C12 . C10 . H101 . 107.0 no
C10 . C11 . H111 . 113.5 no
C10 . C11 . H112 . 113.3 no
H111 . C11 . H112 . 110.2 no
C10 . C11 . H113 . 107.4 no
H111 . C11 . H113 . 106.6 no
H112 . C11 . H113 . 105.3 no
C10 . C12 . H121 . 110.2 no
C10 . C12 . H122 . 110.3 no
H121 . C12 . H122 . 109.6 no
C10 . C12 . H123 . 107.8 no
H121 . C12 . H123 . 110.4 no
H122 . C12 . H123 . 108.6 no
Si9 . C13 . C14 . 115.4(3) yes
Si9 . C13 . C15 . 114.6(3) yes
C14 . C13 . C15 . 112.6(4) yes
Si9 . C13 . H131 . 102.8 no
C14 . C13 . H131 . 104.4 no
C15 . C13 . H131 . 105.5 no
C13 . C14 . H141 . 109.8 no
C13 . C14 . H142 . 109.9 no
H141 . C14 . H142 . 107.8 no
C13 . C14 . H143 . 111.3 no
H141 . C14 . H143 . 107.9 no
H142 . C14 . H143 . 110.0 no
C13 . C15 . H151 . 111.5 no
C13 . C15 . H152 . 109.7 no
H151 . C15 . H152 . 109.3 no
C13 . C15 . H153 . 108.8 no
H151 . C15 . H153 . 109.9 no
H152 . C15 . H153 . 107.5 no
Si9 . C16 . C17 . 115.2(3) yes
Si9 . C16 . C18 . 111.9(3) yes
C17 . C16 . C18 . 112.5(3) yes
Si9 . C16 . H161 . 106.6 no
C17 . C16 . H161 . 103.8 no
C18 . C16 . H161 . 105.9 no
C16 . C17 . H171 . 111.7 no
C16 . C17 . H172 . 111.0 no
H171 . C17 . H172 . 105.2 no
C16 . C17 . H173 . 110.4 no
H171 . C17 . H173 . 109.6 no
H172 . C17 . H173 . 108.7 no
C16 . C18 . H181 . 109.1 no
C16 . C18 . H182 . 110.8 no
H181 . C18 . H182 . 107.9 no
C16 . C18 . H183 . 109.0 no
H181 . C18 . H183 . 108.6 no
H182 . C18 . H183 . 111.4 no
C5 . C19 . C20 . 122.4(2) yes
C5 . C19 . H191 . 117.7 no
C20 . C19 . H191 . 119.9 no
C19 . C20 . C21 . 118.6(3) yes
C19 . C20 . C26 . 122.5(3) yes
C21 . C20 . C26 . 118.9(2) yes
C20 . C21 . C22 . 119.6(3) yes
C20 . C21 . C23 . 117.3(3) yes
C22 . C21 . C23 . 123.2(3) yes
C4 . C22 . C21 . 122.4(2) yes
C4 . C22 . H221 . 117.9 no
C21 . C22 . H221 . 119.7 no
C21 . C23 . C24 . 122.6(3) yes
C21 . C23 . H231 . 117.5 no
C24 . C23 . H231 . 119.9 no
C23 . C24 . C25 . 119.0(3) yes
C23 . C24 . H241 . 120.3 no
C25 . C24 . H241 . 120.7 no
C24 . C25 . C26 . 122.0(3) yes
C24 . C25 . Br27 . 117.9(2) yes
C26 . C25 . Br27 . 120.1(2) yes
C20 . C26 . C25 . 120.2(3) yes
C20 . C26 . H261 . 120.6 no
C25 . C26 . H261 . 119.2 no
C3 . C28 . C29 . 178.3(3) yes
C28 . C29 . Si30 . 173.5(3) yes
C29 . Si30 . C31 . 106.21(15) yes
C29 . Si30 . C34 . 106.62(15) yes
C31 . Si30 . C34 . 110.08(18) yes
C29 . Si30 . C37 . 108.92(16) yes
C31 . Si30 . C37 . 113.1(2) yes
C34 . Si30 . C37 . 111.6(2) yes
Si30 . C31 . C32 . 113.8(3) yes
Si30 . C31 . C33 . 113.0(3) yes
C32 . C31 . C33 . 111.7(4) yes
Si30 . C31 . H311 . 105.1 no
C32 . C31 . H311 . 106.8 no
C33 . C31 . H311 . 105.6 no
C31 . C32 . H321 . 111.2 no
C31 . C32 . H322 . 110.7 no
H321 . C32 . H322 . 109.9 no
C31 . C32 . H323 . 109.5 no
H321 . C32 . H323 . 107.7 no
H322 . C32 . H323 . 107.7 no
C31 . C33 . H331 . 110.1 no
C31 . C33 . H332 . 111.0 no
H331 . C33 . H332 . 106.1 no
C31 . C33 . H333 . 112.8 no
H331 . C33 . H333 . 105.7 no
H332 . C33 . H333 . 110.8 no
Si30 . C34 . C35 . 111.5(3) yes
Si30 . C34 . C36 . 113.7(3) yes
C35 . C34 . C36 . 109.3(4) yes
Si30 . C34 . H341 . 107.4 no
C35 . C34 . H341 . 105.2 no
C36 . C34 . H341 . 109.5 no
C34 . C35 . H351 . 108.9 no
C34 . C35 . H352 . 109.0 no
H351 . C35 . H352 . 110.1 no
C34 . C35 . H353 . 110.4 no
H351 . C35 . H353 . 108.6 no
H352 . C35 . H353 . 109.8 no
C34 . C36 . H361 . 113.8 no
C34 . C36 . H362 . 110.4 no
H361 . C36 . H362 . 105.2 no
C34 . C36 . H363 . 114.4 no
H361 . C36 . H363 . 107.5 no
H362 . C36 . H363 . 104.7 no
Si30 . C37 . C39 . 114.0(3) yes
Si30 . C37 . C9 . 121.3(3) yes
C39 . C37 . C9 . 123.7(4) yes
Si30 . C37 . H371 . 94.7 no
C39 . C37 . H371 . 93.8 no
C9 . C37 . H371 . 92.0 no
C37 . C39 . H391 . 110.8 no
C37 . C39 . H392 . 112.7 no
H391 . C39 . H392 . 107.1 no
C37 . C39 . H393 . 109.0 no
H391 . C39 . H393 . 108.2 no
H392 . C39 . H393 . 108.9 no
C2 . C40 . C41 . 122.8(3) yes
C2 . C40 . H401 . 118.9 no
C41 . C40 . H401 . 118.4 no
C40 . C41 . C42 . 118.6(3) yes
C40 . C41 . C47 . 123.5(3) yes
C42 . C41 . C47 . 117.9(3) yes
C41 . C42 . C43 . 119.5(3) yes
C41 . C42 . C44 . 118.3(3) yes
C43 . C42 . C44 . 122.2(3) yes
C1 . C43 . C42 . 122.1(3) yes
C1 . C43 . H431 . 118.6 no
C42 . C43 . H431 . 119.3 no
C42 . C44 . C45 . 120.0(3) yes
C42 . C44 . H441 . 119.3 no
C45 . C44 . H441 . 120.7 no
C44 . C45 . C46 . 122.7(3) yes
C44 . C45 . Br48 . 119.6(2) yes
C46 . C45 . Br48 . 117.8(2) yes
C45 . C46 . C47 . 118.5(3) yes
C45 . C46 . H461 . 118.0 no
C47 . C46 . H461 . 123.4 no
C41 . C47 . C46 . 122.6(3) yes
C41 . C47 . H471 . 119.1 no
C46 . C47 . H471 . 118.3 no
C37 . C9 . H91 . 108.3 no
C37 . C9 . H92 . 111.9 no
H91 . C9 . H92 . 107.6 no
C37 . C9 . H93 . 108.8 no
H91 . C9 . H93 . 109.0 no
H92 . C9 . H93 . 111.2 no

loop_
_geom_bond_atom_site_label_1
_geom_bond_site_symmetry_1
_geom_bond_atom_site_label_2
_geom_bond_site_symmetry_2
_geom_bond_distance
_geom_bond_publ_flag
C1 . C2 . 1.442(4) yes
C1 . C6 . 1.412(4) yes
C1 . C43 . 1.409(4) yes
C2 . C3 . 1.416(4) yes
C2 . C40 . 1.403(4) yes
C3 . C4 . 1.417(4) yes
C3 . C28 . 1.425(4) yes
C4 . C5 . 1.444(4) yes
C4 . C22 . 1.407(4) yes
C5 . C6 . 1.420(4) yes
C5 . C19 . 1.411(4) yes
C6 . C7 . 1.427(4) yes
C7 . C8 . 1.203(4) yes
C8 . Si9 . 1.830(3) yes
Si9 . C10 . 1.877(3) yes
Si9 . C13 . 1.886(4) yes
Si9 . C16 . 1.882(4) yes
C10 . C11 . 1.535(5) yes
C10 . C12 . 1.533(5) yes
C10 . H101 . 0.962 no
C11 . H111 . 0.936 no
C11 . H112 . 0.970 no
C11 . H113 . 0.973 no
C12 . H121 . 0.939 no
C12 . H122 . 0.949 no
C12 . H123 . 0.951 no
C13 . C14 . 1.466(5) yes
C13 . C15 . 1.520(5) yes
C13 . H131 . 0.996 no
C14 . H141 . 1.024 no
C14 . H142 . 0.997 no
C14 . H143 . 0.996 no
C15 . H151 . 0.956 no
C15 . H152 . 0.962 no
C15 . H153 . 0.965 no
C16 . C17 . 1.494(6) yes
C16 . C18 . 1.541(5) yes
C16 . H161 . 1.005 no
C17 . H171 . 0.963 no
C17 . H172 . 0.981 no
C17 . H173 . 0.964 no
C18 . H181 . 0.961 no
C18 . H182 . 0.959 no
C18 . H183 . 0.960 no
C19 . C20 . 1.385(4) yes
C19 . H191 . 0.929 no
C20 . C21 . 1.446(4) yes
C20 . C26 . 1.420(4) yes
C21 . C22 . 1.374(4) yes
C21 . C23 . 1.439(4) yes
C22 . H221 . 0.935 no
C23 . C24 . 1.338(4) yes
C23 . H231 . 0.957 no
C24 . C25 . 1.424(4) yes
C24 . H241 . 0.979 no
C25 . C26 . 1.359(4) yes
C25 . Br27 . 1.898(3) yes
C26 . H261 . 0.926 no
C28 . C29 . 1.202(4) yes
C29 . Si30 . 1.836(3) yes
Si30 . C31 . 1.883(4) yes
Si30 . C34 . 1.871(4) yes
Si30 . C37 . 1.874(4) yes
C31 . C32 . 1.543(5) yes
C31 . C33 . 1.510(6) yes
C31 . H311 . 0.971 no
C32 . H321 . 0.935 no
C32 . H322 . 0.967 no
C32 . H323 . 0.950 no
C33 . H331 . 0.962 no
C33 . H332 . 0.937 no
C33 . H333 . 0.957 no
C34 . C35 . 1.543(6) yes
C34 . C36 . 1.525(6) yes
C34 . H341 . 0.970 no
C35 . H351 . 0.956 no
C35 . H352 . 0.942 no
C35 . H353 . 0.963 no
C36 . H361 . 0.943 no
C36 . H362 . 1.002 no
C36 . H363 . 0.959 no
C37 . C39 . 1.492(6) yes
C37 . C9 . 1.359(7) yes
C37 . H371 . 1.057 no
C39 . H391 . 0.972 no
C39 . H392 . 0.940 no
C39 . H393 . 0.949 no
C40 . C41 . 1.384(4) yes
C40 . H401 . 0.938 no
C41 . C42 . 1.445(4) yes
C41 . C47 . 1.424(4) yes
C42 . C43 . 1.381(4) yes
C42 . C44 . 1.442(4) yes
C43 . H431 . 0.924 no
C44 . C45 . 1.337(4) yes
C44 . H441 . 0.949 no
C45 . C46 . 1.431(4) yes
C45 . Br48 . 1.898(3) yes
C46 . C47 . 1.346(4) yes
C46 . H461 . 1.015 no
C47 . H471 . 0.949 no
C9 . H91 . 1.025 no
C9 . H92 . 0.999 no
C9 . H93 . 0.980 no
